data_2311423
loop_
_publ_author_name
'Kuan, Fong Sheen'
'Jotani, Mukesh M.'
'Tiekink, Edward R. T.'

_publ_section_title
;
 New monoclinic form of {<i>O</i>-Ethyl
 <i>N</i>-(4-nitro-phen-yl)thio-carbamato-\k<i>S</i>}(tri-4-tolyl-phosphane-\k<i>P</i>)gold(I):
 crystal structure and Hirshfeld surface analysis.
;
_journal_coeditor_code HB7703
_journal_issue 'Pt 10'
_journal_name_full 'Acta crystallographica. Section E, Crystallographic communications'
_journal_page_first 1465
_journal_page_last 1471
_journal_paper_doi 10.1107/S2056989017012865
_journal_volume 73
_journal_year 2017
_chemical_formula_iupac '[Au (C9 H9 N2 O3 S) (C21 H21 P)]'
_chemical_formula_moiety 'C30 H30 Au N2 O3 P S'
_chemical_formula_sum 'C30 H30 Au N2 O3 P S'
_chemical_formula_weight 726.55
_chemical_name_systematic
;{<i>O</i>-Ethyl
<i>N</i>-(4-nitrophenyl)thiocarbamato-\k<i>S</i>}(tri-4-tolylphosphane-\k<i>P</i>)gold(I)
;
_space_group_crystal_system monoclinic
_space_group_IT_number 14
_space_group_name_Hall '-P 2ybc'
_space_group_name_H-M_alt 'P 1 21/c 1'
_atom_sites_solution_hydrogens geom
_audit_creation_method SHELXL-2014/7
_cell_angle_alpha 90
_cell_angle_beta 99.924(2)
_cell_angle_gamma 90
_cell_formula_units_Z 4
_cell_length_a 9.8815(6)
_cell_length_b 14.0448(9)
_cell_length_c 21.2332(13)
_cell_measurement_reflns_used 7098
_cell_measurement_temperature 223(2)
_cell_measurement_theta_max 28.221
_cell_measurement_theta_min 2.429
_cell_volume 2902.7(3)
_computing_cell_refinement
;
SAINT (Bruker, 2000)
;
_computing_data_collection
;
SMART (Bruker, 2000)
;
_computing_data_reduction
;
SAINT (Bruker, 2000)
;
_computing_molecular_graphics
;
ORTEP-3 for Windows (Farrugia, 2012),  DIAMOND (Brandenburg,
2006)
and <i>QMol</i> (Gans & Shalloway, 2001)
;
_computing_publication_material
;
publCIF (Westrip, 2010)
;
_computing_structure_refinement
;
<i>SHELXL2014/7</i> (Sheldrick, 2015)
;
_computing_structure_solution
;
SHELXS97 (Sheldrick, 2008)
;
_diffrn_ambient_temperature 223(2)
_diffrn_measured_fraction_theta_full 1.000
_diffrn_measured_fraction_theta_max 0.998
_diffrn_measurement_device_type 'Bruker AXS SMART CCD'
_diffrn_measurement_method '\w scans'
_diffrn_radiation_monochromator graphite
_diffrn_radiation_source 'fine-focus sealed tube'
_diffrn_radiation_type MoK\a
_diffrn_radiation_wavelength 0.71069
_diffrn_reflns_av_R_equivalents 0.0399
_diffrn_reflns_limit_h_max 13
_diffrn_reflns_limit_h_min -10
_diffrn_reflns_limit_k_max 19
_diffrn_reflns_limit_k_min -19
_diffrn_reflns_limit_l_max 19
_diffrn_reflns_limit_l_min -29
_diffrn_reflns_number 23909
_diffrn_reflns_theta_full 25.240
_diffrn_reflns_theta_max 29.971
_diffrn_reflns_theta_min 1.947
_diffrn_standards_decay_% 0
_diffrn_standards_number 0
_exptl_absorpt_coefficient_mu 5.229
_exptl_absorpt_correction_T_max 1
_exptl_absorpt_correction_T_min 0.421
_exptl_absorpt_correction_type multi-scan
_exptl_absorpt_process_details
;
(SADABS; Bruker, 2000)
;
_exptl_crystal_colour yellow
_exptl_crystal_density_diffrn 1.663
_exptl_crystal_description block
_exptl_crystal_F_000 1432
_exptl_crystal_size_max 0.270
_exptl_crystal_size_mid 0.120
_exptl_crystal_size_min 0.110
_refine_diff_density_max 1.159
_refine_diff_density_min -0.784
_refine_ls_extinction_method none
_refine_ls_goodness_of_fit_ref 0.947
_refine_ls_hydrogen_treatment constr
_refine_ls_matrix_type full
_refine_ls_number_parameters 347
_refine_ls_number_reflns 8412
_refine_ls_number_restraints 0
_refine_ls_restrained_S_all 0.947
_refine_ls_R_factor_all 0.0429
_refine_ls_R_factor_gt 0.0307
_refine_ls_shift/su_max 0.002
_refine_ls_shift/su_mean 0.000
_refine_ls_structure_factor_coef Fsqd
_refine_ls_weighting_details 'w=1/[\s^2^(Fo^2^)+(0.0423P)^2^] where P=(Fo^2^+2Fc^2^)/3'
_refine_ls_weighting_scheme calc
_refine_ls_wR_factor_gt 0.0724
_refine_ls_wR_factor_ref 0.0780
_reflns_number_gt 6748
_reflns_number_total 8412
_reflns_threshold_expression 'I > 2\s(I)'
_cod_data_source_file hb7703sup1.cif
_cod_data_source_block I
_cod_original_sg_symbol_H-M 'P 21/c'
_cod_database_code 2311423
_shelx_space_group_comment
;
The symmetry employed for this shelxl refinement is uniquely defined
by the following loop, which should always be used as a source of
symmetry information in preference to the above space-group names.
They are only intended as comments.
;
_shelx_estimated_absorpt_t_min 0.333
_shelx_estimated_absorpt_t_max 0.597

loop_
_space_group_symop_operation_xyz
'x, y, z'
'-x, y+1/2, -z+1/2'
'-x, -y, -z'
'x, -y-1/2, z-1/2'

loop_
_atom_site_type_symbol
_atom_site_label
_atom_site_fract_x
_atom_site_fract_y
_atom_site_fract_z
_atom_site_U_iso_or_equiv
_atom_site_adp_type
_atom_site_calc_flag
_atom_site_occupancy
Au Au 0.12283(2) 0.07759(2) 0.34429(2) 0.03271(5) Uani d 1
S S1 0.18283(10) -0.03609(6) 0.42279(4) 0.03903(18) Uani d 1
P P1 0.06779(8) 0.19705(6) 0.27309(4) 0.03035(16) Uani d 1
O O1 0.1276(2) 0.12051(16) 0.47896(10) 0.0395(5) Uani d 1
O O2 0.6243(3) -0.3434(2) 0.61518(16) 0.0661(8) Uani d 1
O O3 0.4384(3) -0.3994(2) 0.63774(18) 0.0711(9) Uani d 1
N N1 0.2402(3) 0.0118(2) 0.54778(13) 0.0419(7) Uani d 1
N N2 0.5036(3) -0.3355(2) 0.61897(15) 0.0451(7) Uani d 1
C C1 0.1877(3) 0.0344(2) 0.49148(15) 0.0343(6) Uani d 1
C C2 0.3048(4) -0.0766(2) 0.56273(15) 0.0368(7) Uani d 1
C C3 0.2308(4) -0.1524(3) 0.58156(18) 0.0461(8) Uani d 1
H H3 0.1361 -0.1459 0.5815 0.055 Uiso calc 1
C C4 0.2960(4) -0.2371(3) 0.60035(19) 0.0473(9) Uani d 1
H H4 0.2462 -0.2887 0.6129 0.057 Uiso calc 1
C C5 0.4348(3) -0.2452(2) 0.60053(15) 0.0356(7) Uani d 1
C C6 0.5105(3) -0.1700(3) 0.58361(17) 0.0422(8) Uani d 1
H H6 0.6056 -0.1763 0.5848 0.051 Uiso calc 1
C C7 0.4448(4) -0.0855(2) 0.56491(19) 0.0449(8) Uani d 1
H H7 0.4956 -0.0335 0.5536 0.054 Uiso calc 1
C C8 0.1369(4) 0.1857(3) 0.53290(17) 0.0505(10) Uani d 1
H H8A 0.1311 0.1498 0.5719 0.061 Uiso calc 1
H H8B 0.0599 0.2307 0.5254 0.061 Uiso calc 1
C C9 0.2709(5) 0.2398(3) 0.5413(2) 0.0596(11) Uani d 1
H H9A 0.3469 0.1951 0.5477 0.089 Uiso calc 1
H H9B 0.2776 0.2812 0.5783 0.089 Uiso calc 1
H H9C 0.2744 0.2777 0.5035 0.089 Uiso calc 1
C C10 -0.0001(3) 0.2979(2) 0.31120(14) 0.0312(6) Uani d 1
C C11 0.0534(4) 0.3172(3) 0.37427(16) 0.0419(8) Uani d 1
H H11 0.1214 0.2772 0.3967 0.050 Uiso calc 1
C C12 0.0079(4) 0.3948(3) 0.40474(17) 0.0483(9) Uani d 1
H H12 0.0464 0.4074 0.4476 0.058 Uiso calc 1
C C13 -0.0930(4) 0.4540(3) 0.37347(17) 0.0416(8) Uani d 1
C C14 -0.1455(4) 0.4348(2) 0.31043(18) 0.0457(8) Uani d 1
H H14 -0.2145 0.4742 0.2882 0.055 Uiso calc 1
C C15 -0.0986(4) 0.3585(2) 0.27939(16) 0.0410(7) Uani d 1
H H15 -0.1342 0.3476 0.2360 0.049 Uiso calc 1
C C16 -0.1475(5) 0.5364(3) 0.4073(2) 0.0593(11) Uani d 1
H H16A -0.2063 0.5125 0.4359 0.089 Uiso calc 1
H H16B -0.2001 0.5785 0.3760 0.089 Uiso calc 1
H H16C -0.0713 0.5713 0.4317 0.089 Uiso calc 1
C C17 0.2135(3) 0.2461(2) 0.24238(14) 0.0326(6) Uani d 1
C C18 0.2127(4) 0.3395(3) 0.22013(16) 0.0411(7) Uani d 1
H H18 0.1349 0.3781 0.2203 0.049 Uiso calc 1
C C19 0.3248(4) 0.3757(3) 0.19790(17) 0.0475(9) Uani d 1
H H19 0.3227 0.4387 0.1827 0.057 Uiso calc 1
C C20 0.4419(4) 0.3201(3) 0.19754(17) 0.0509(9) Uani d 1
C C21 0.4425(4) 0.2289(3) 0.21997(18) 0.0529(10) Uani d 1
H H21 0.5205 0.1907 0.2198 0.063 Uiso calc 1
C C22 0.3299(3) 0.1914(3) 0.24308(16) 0.0428(8) Uani d 1
H H22 0.3332 0.1289 0.2591 0.051 Uiso calc 1
C C23 0.5626(4) 0.3616(4) 0.1716(2) 0.0784(15) Uani d 1
H H23A 0.6203 0.3104 0.1608 0.118 Uiso calc 1
H H23B 0.6156 0.4021 0.2038 0.118 Uiso calc 1
H H23C 0.5292 0.3989 0.1337 0.118 Uiso calc 1
C C24 -0.0624(3) 0.1663(2) 0.20533(14) 0.0314(6) Uani d 1
C C25 -0.0789(4) 0.2143(3) 0.14741(15) 0.0403(7) Uani d 1
H H25 -0.0181 0.2635 0.1413 0.048 Uiso calc 1
C C26 -0.1852(4) 0.1897(3) 0.09838(17) 0.0477(9) Uani d 1
H H26 -0.1966 0.2236 0.0597 0.057 Uiso calc 1
C C27 -0.2745(4) 0.1164(3) 0.10531(17) 0.0447(8) Uani d 1
C C28 -0.2578(4) 0.0687(3) 0.1635(2) 0.0516(10) Uani d 1
H H28 -0.3182 0.0190 0.1693 0.062 Uiso calc 1
C C29 -0.1533(4) 0.0933(2) 0.21300(17) 0.0416(8) Uani d 1
H H29 -0.1438 0.0605 0.2521 0.050 Uiso calc 1
C C30 -0.3886(6) 0.0899(3) 0.0519(2) 0.0748(15) Uani d 1
H H30A -0.4521 0.1428 0.0430 0.112 Uiso calc 1
H H30B -0.4370 0.0348 0.0644 0.112 Uiso calc 1
H H30C -0.3506 0.0749 0.0139 0.112 Uiso calc 1

loop_
_atom_site_aniso_label
_atom_site_aniso_U_11
_atom_site_aniso_U_22
_atom_site_aniso_U_33
_atom_site_aniso_U_12
_atom_site_aniso_U_13
_atom_site_aniso_U_23
Au 0.03883(7) 0.03027(7) 0.02839(7) 0.00283(5) 0.00402(5) 0.00126(4)
S1 0.0541(5) 0.0278(4) 0.0343(4) 0.0064(4) 0.0052(3) 0.0014(3)
P1 0.0335(4) 0.0303(4) 0.0271(4) 0.0013(3) 0.0047(3) 0.0002(3)
O1 0.0516(14) 0.0341(12) 0.0317(11) 0.0153(11) 0.0043(10) 0.0018(9)
O2 0.0422(15) 0.0540(17) 0.101(2) 0.0135(13) 0.0091(15) 0.0129(16)
O3 0.0616(19) 0.0425(15) 0.111(3) 0.0113(14) 0.0197(18) 0.0289(17)
N1 0.0577(18) 0.0352(14) 0.0324(14) 0.0134(13) 0.0067(12) 0.0042(11)
N2 0.0456(17) 0.0361(15) 0.0510(18) 0.0042(13) 0.0011(13) 0.0038(13)
C1 0.0383(16) 0.0299(15) 0.0361(16) 0.0056(13) 0.0104(13) 0.0024(12)
C2 0.0501(19) 0.0321(15) 0.0269(15) 0.0086(14) 0.0028(13) 0.0012(12)
C3 0.0336(17) 0.045(2) 0.061(2) 0.0051(15) 0.0101(15) 0.0110(17)
C4 0.0371(18) 0.0401(18) 0.065(2) 0.0030(15) 0.0099(16) 0.0149(17)
C5 0.0377(16) 0.0314(15) 0.0365(16) 0.0047(13) 0.0032(13) 0.0030(12)
C6 0.0332(16) 0.0428(18) 0.051(2) 0.0022(14) 0.0083(14) 0.0067(15)
C7 0.051(2) 0.0354(18) 0.051(2) 0.0025(15) 0.0145(17) 0.0067(14)
C8 0.071(3) 0.045(2) 0.0354(18) 0.0288(19) 0.0093(17) -0.0038(15)
C9 0.082(3) 0.044(2) 0.048(2) 0.013(2) -0.005(2) -0.0100(17)
C10 0.0330(15) 0.0312(14) 0.0298(15) -0.0013(12) 0.0067(12) -0.0023(11)
C11 0.0438(19) 0.0458(19) 0.0340(17) 0.0032(16) 0.0011(14) -0.0041(14)
C12 0.058(2) 0.052(2) 0.0322(18) -0.0004(18) 0.0020(16) -0.0125(16)
C13 0.051(2) 0.0346(16) 0.0429(19) -0.0062(15) 0.0174(15) -0.0069(14)
C14 0.057(2) 0.0379(18) 0.042(2) 0.0098(16) 0.0104(17) 0.0057(14)
C15 0.0490(19) 0.0401(17) 0.0323(16) 0.0078(15) 0.0026(14) 0.0017(14)
C16 0.083(3) 0.043(2) 0.056(2) 0.007(2) 0.024(2) -0.0088(18)
C17 0.0310(14) 0.0390(17) 0.0274(14) -0.0018(13) 0.0036(11) -0.0034(12)
C18 0.0414(18) 0.0430(18) 0.0401(18) -0.0018(15) 0.0102(14) -0.0003(14)
C19 0.049(2) 0.051(2) 0.043(2) -0.0126(18) 0.0081(15) 0.0011(16)
C20 0.0401(19) 0.077(3) 0.0352(18) -0.0160(19) 0.0047(14) -0.0061(18)
C21 0.0342(18) 0.075(3) 0.049(2) 0.0056(18) 0.0062(15) -0.003(2)
C22 0.0390(18) 0.0475(19) 0.0409(18) 0.0039(15) 0.0042(14) -0.0020(15)
C23 0.042(2) 0.117(5) 0.079(3) -0.022(3) 0.017(2) 0.005(3)
C24 0.0334(15) 0.0290(14) 0.0308(15) -0.0006(12) 0.0030(12) -0.0021(11)
C25 0.0420(17) 0.048(2) 0.0300(16) -0.0092(15) 0.0043(13) 0.0012(14)
C26 0.053(2) 0.054(2) 0.0330(18) -0.0001(18) -0.0018(15) 0.0019(15)
C27 0.049(2) 0.0404(18) 0.0399(19) -0.0039(16) -0.0047(15) -0.0041(15)
C28 0.053(2) 0.042(2) 0.054(2) -0.0173(17) -0.0057(18) -0.0004(16)
C29 0.050(2) 0.0349(17) 0.0367(18) -0.0044(15) -0.0002(15) 0.0051(13)
C30 0.076(3) 0.077(3) 0.059(3) -0.023(3) -0.023(2) 0.003(2)

loop_
_atom_type_symbol
_atom_type_description
_atom_type_scat_dispersion_real
_atom_type_scat_dispersion_imag
_atom_type_scat_source
C C 0.0033 0.0016 'International Tables Vol C Tables 4.2.6.8 and 6.1.1.4'
H H 0.0000 0.0000 'International Tables Vol C Tables 4.2.6.8 and 6.1.1.4'
Au Au -2.0133 8.8022 'International Tables Vol C Tables 4.2.6.8 and 6.1.1.4'
N N 0.0061 0.0033 'International Tables Vol C Tables 4.2.6.8 and 6.1.1.4'
O O 0.0106 0.0060 'International Tables Vol C Tables 4.2.6.8 and 6.1.1.4'
P P 0.1023 0.0942 'International Tables Vol C Tables 4.2.6.8 and 6.1.1.4'
S S 0.1246 0.1234 'International Tables Vol C Tables 4.2.6.8 and 6.1.1.4'

loop_
_geom_angle_atom_site_label_1
_geom_angle_atom_site_label_2
_geom_angle_atom_site_label_3
_geom_angle
_geom_angle_publ_flag
P1 Au S1 175.80(3) y
C1 S1 Au 100.18(11) y
C10 P1 C24 105.90(14) ?
C10 P1 C17 103.93(14) ?
C24 P1 C17 107.71(14) ?
C10 P1 Au 110.22(10) ?
C24 P1 Au 114.24(10) ?
C17 P1 Au 114.04(10) ?
C1 O1 C8 116.2(2) ?
C1 N1 C2 122.2(3) ?
O3 N2 O2 122.5(3) ?
O3 N2 C5 118.8(3) ?
O2 N2 C5 118.6(3) ?
N1 C1 O1 120.4(3) ?
N1 C1 S1 126.5(3) ?
O1 C1 S1 113.1(2) ?
C7 C2 N1 120.0(3) ?
C7 C2 C3 119.7(3) ?
N1 C2 C3 120.0(3) ?
C4 C3 C2 120.1(3) ?
C4 C3 H3 120.0 ?
C2 C3 H3 120.0 ?
C3 C4 C5 119.2(3) ?
C3 C4 H4 120.4 ?
C5 C4 H4 120.4 ?
C6 C5 C4 121.5(3) ?
C6 C5 N2 119.1(3) ?
C4 C5 N2 119.4(3) ?
C5 C6 C7 119.0(3) ?
C5 C6 H6 120.5 ?
C7 C6 H6 120.5 ?
C6 C7 C2 120.4(3) ?
C6 C7 H7 119.8 ?
C2 C7 H7 119.8 ?
O1 C8 C9 110.2(3) ?
O1 C8 H8A 109.6 ?
C9 C8 H8A 109.6 ?
O1 C8 H8B 109.6 ?
C9 C8 H8B 109.6 ?
H8A C8 H8B 108.1 ?
C8 C9 H9A 109.5 ?
C8 C9 H9B 109.5 ?
H9A C9 H9B 109.5 ?
C8 C9 H9C 109.5 ?
H9A C9 H9C 109.5 ?
H9B C9 H9C 109.5 ?
C11 C10 C15 118.3(3) ?
C11 C10 P1 118.5(2) ?
C15 C10 P1 123.1(2) ?
C12 C11 C10 120.5(3) ?
C12 C11 H11 119.7 ?
C10 C11 H11 119.7 ?
C13 C12 C11 121.2(3) ?
C13 C12 H12 119.4 ?
C11 C12 H12 119.4 ?
C12 C13 C14 118.0(3) ?
C12 C13 C16 121.4(3) ?
C14 C13 C16 120.5(4) ?
C15 C14 C13 121.0(3) ?
C15 C14 H14 119.5 ?
C13 C14 H14 119.5 ?
C14 C15 C10 120.8(3) ?
C14 C15 H15 119.6 ?
C10 C15 H15 119.6 ?
C13 C16 H16A 109.5 ?
C13 C16 H16B 109.5 ?
H16A C16 H16B 109.5 ?
C13 C16 H16C 109.5 ?
H16A C16 H16C 109.5 ?
H16B C16 H16C 109.5 ?
C22 C17 C18 118.9(3) ?
C22 C17 P1 119.7(3) ?
C18 C17 P1 121.3(2) ?
C17 C18 C19 120.4(3) ?
C17 C18 H18 119.8 ?
C19 C18 H18 119.8 ?
C18 C19 C20 120.9(4) ?
C18 C19 H19 119.6 ?
C20 C19 H19 119.6 ?
C21 C20 C19 118.4(3) ?
C21 C20 C23 122.1(4) ?
C19 C20 C23 119.5(4) ?
C20 C21 C22 121.4(4) ?
C20 C21 H21 119.3 ?
C22 C21 H21 119.3 ?
C17 C22 C21 119.9(4) ?
C17 C22 H22 120.0 ?
C21 C22 H22 120.0 ?
C20 C23 H23A 109.5 ?
C20 C23 H23B 109.5 ?
H23A C23 H23B 109.5 ?
C20 C23 H23C 109.5 ?
H23A C23 H23C 109.5 ?
H23B C23 H23C 109.5 ?
C29 C24 C25 118.8(3) ?
C29 C24 P1 117.9(2) ?
C25 C24 P1 123.2(2) ?
C26 C25 C24 120.1(3) ?
C26 C25 H25 119.9 ?
C24 C25 H25 119.9 ?
C27 C26 C25 121.4(3) ?
C27 C26 H26 119.3 ?
C25 C26 H26 119.3 ?
C26 C27 C28 118.3(3) ?
C26 C27 C30 121.0(4) ?
C28 C27 C30 120.6(4) ?
C29 C28 C27 120.9(3) ?
C29 C28 H28 119.6 ?
C27 C28 H28 119.6 ?
C28 C29 C24 120.5(3) ?
C28 C29 H29 119.8 ?
C24 C29 H29 119.8 ?
C27 C30 H30A 109.5 ?
C27 C30 H30B 109.5 ?
H30A C30 H30B 109.5 ?
C27 C30 H30C 109.5 ?
H30A C30 H30C 109.5 ?
H30B C30 H30C 109.5 ?

loop_
_geom_bond_atom_site_label_1
_geom_bond_atom_site_label_2
_geom_bond_distance
_geom_bond_publ_flag
Au P1 2.2611(8) y
Au S1 2.3105(8) y
S1 C1 1.756(3) y
P1 C10 1.816(3) ?
P1 C24 1.809(3) ?
P1 C17 1.815(3) ?
O1 C1 1.354(4) ?
O1 C8 1.457(4) ?
O2 N2 1.215(4) ?
O3 N2 1.211(4) ?
N1 C1 1.259(4) y
N1 C2 1.407(4) ?
N2 C5 1.460(4) ?
C2 C7 1.381(5) ?
C2 C3 1.389(5) ?
C3 C4 1.379(5) ?
C3 H3 0.9400 ?
C4 C5 1.375(5) ?
C4 H4 0.9400 ?
C5 C6 1.377(5) ?
C6 C7 1.379(5) ?
C6 H6 0.9400 ?
C7 H7 0.9400 ?
C8 C9 1.510(6) ?
C8 H8A 0.9800 ?
C8 H8B 0.9800 ?
C9 H9A 0.9700 ?
C9 H9B 0.9700 ?
C9 H9C 0.9700 ?
C10 C11 1.379(4) ?
C10 C15 1.378(4) ?
C11 C12 1.382(5) ?
C11 H11 0.9400 ?
C12 C13 1.378(6) ?
C12 H12 0.9400 ?
C13 C14 1.377(5) ?
C13 C16 1.510(5) ?
C14 C15 1.380(5) ?
C14 H14 0.9400 ?
C15 H15 0.9400 ?
C16 H16A 0.9700 ?
C16 H16B 0.9700 ?
C16 H16C 0.9700 ?
C17 C22 1.382(5) ?
C17 C18 1.395(5) ?
C18 C19 1.374(5) ?
C18 H18 0.9400 ?
C19 C20 1.397(6) ?
C19 H19 0.9400 ?
C20 C21 1.366(6) ?
C20 C23 1.514(5) ?
C21 C22 1.395(5) ?
C21 H21 0.9400 ?
C22 H22 0.9400 ?
C23 H23A 0.9700 ?
C23 H23B 0.9700 ?
C23 H23C 0.9700 ?
C24 C29 1.391(5) ?
C24 C25 1.387(4) ?
C25 C26 1.389(5) ?
C25 H25 0.9400 ?
C26 C27 1.379(5) ?
C26 H26 0.9400 ?
C27 C28 1.391(5) ?
C27 C30 1.502(5) ?
C28 C29 1.384(5) ?
C28 H28 0.9400 ?
C29 H29 0.9400 ?
C30 H30A 0.9700 ?
C30 H30B 0.9700 ?
C30 H30C 0.9700 ?

loop_
_geom_hbond_atom_site_label_D
_geom_hbond_atom_site_label_H
_geom_hbond_atom_site_label_A
_geom_hbond_site_symmetry_A
_geom_hbond_distance_DH
_geom_hbond_distance_HA
_geom_hbond_distance_DA
_geom_hbond_angle_DHA
C4 H4 Cg1 3_556 0.94 2.64 3.528(4) 157
N2 O2 Cg2 3_656 1.215(4) 3.547(4) 83.1(2) 3.608(3)
N2 O3 Cg2 3_656 1.211(4) 3.833(4) 70.2(2) 3.608(3)

loop_
_geom_torsion_atom_site_label_1
_geom_torsion_atom_site_label_2
_geom_torsion_atom_site_label_3
_geom_torsion_atom_site_label_4
_geom_torsion
C2 N1 C1 O1 -179.4(3)
C2 N1 C1 S1 0.4(5)
C8 O1 C1 N1 4.3(5)
C8 O1 C1 S1 -175.5(3)
Au S1 C1 N1 -165.6(3)
Au S1 C1 O1 14.2(2)
C1 N1 C2 C7 92.7(4)
C1 N1 C2 C3 -93.8(4)
C7 C2 C3 C4 -2.1(6)
N1 C2 C3 C4 -175.6(3)
C2 C3 C4 C5 0.4(6)
C3 C4 C5 C6 1.3(6)
C3 C4 C5 N2 -178.6(3)
O3 N2 C5 C6 175.3(4)
O2 N2 C5 C6 -4.3(5)
O3 N2 C5 C4 -4.8(5)
O2 N2 C5 C4 175.6(4)
C4 C5 C6 C7 -1.3(5)
N2 C5 C6 C7 178.6(3)
C5 C6 C7 C2 -0.5(6)
N1 C2 C7 C6 175.7(3)
C3 C2 C7 C6 2.2(6)
C1 O1 C8 C9 85.1(4)
C24 P1 C10 C11 159.0(3)
C17 P1 C10 C11 -87.6(3)
Au P1 C10 C11 35.0(3)
C24 P1 C10 C15 -23.7(3)
C17 P1 C10 C15 89.6(3)
Au P1 C10 C15 -147.8(3)
C15 C10 C11 C12 0.7(5)
P1 C10 C11 C12 178.1(3)
C10 C11 C12 C13 0.9(6)
C11 C12 C13 C14 -1.2(6)
C11 C12 C13 C16 177.3(4)
C12 C13 C14 C15 -0.1(6)
C16 C13 C14 C15 -178.6(4)
C13 C14 C15 C10 1.7(6)
C11 C10 C15 C14 -2.0(5)
P1 C10 C15 C14 -179.3(3)
C10 P1 C17 C22 143.8(3)
C24 P1 C17 C22 -104.1(3)
Au P1 C17 C22 23.8(3)
C10 P1 C17 C18 -33.7(3)
C24 P1 C17 C18 78.3(3)
Au P1 C17 C18 -153.8(2)
C22 C17 C18 C19 1.5(5)
P1 C17 C18 C19 179.1(3)
C17 C18 C19 C20 -0.5(5)
C18 C19 C20 C21 -0.2(6)
C18 C19 C20 C23 178.9(4)
C19 C20 C21 C22 -0.2(6)
C23 C20 C21 C22 -179.3(4)
C18 C17 C22 C21 -1.9(5)
P1 C17 C22 C21 -179.5(3)
C20 C21 C22 C17 1.3(6)
C10 P1 C24 C29 -96.7(3)
C17 P1 C24 C29 152.6(3)
Au P1 C24 C29 24.8(3)
C10 P1 C24 C25 80.7(3)
C17 P1 C24 C25 -30.0(3)
Au P1 C24 C25 -157.8(3)
C29 C24 C25 C26 0.4(5)
P1 C24 C25 C26 -177.0(3)
C24 C25 C26 C27 -1.4(6)
C25 C26 C27 C28 1.5(6)
C25 C26 C27 C30 -179.6(4)
C26 C27 C28 C29 -0.7(6)
C30 C27 C28 C29 -179.5(4)
C27 C28 C29 C24 -0.3(6)
C25 C24 C29 C28 0.5(5)
P1 C24 C29 C28 177.9(3)
